data_4320159
loop_
_publ_author_name
'A. Wese\/lucha-Birczy\'nska'
'B. J. Oleksyn'
'S. K. Hoffmann'
'J. \'Sliwi\'nski'
'B. Borz\;ecka-Prokop'
'J. Goslar'
'W. Hilczer'

_publ_section_title
;
 Flexibility of CuCl4-tetrahedra in Bis[Cinchoninium
 Tetrachlorocuprate(II)]trihydrate Single Crystals. X-ray Diffraction and
 EPR Studies
;
_journal_name_full 'Inorganic Chemistry'
_journal_page_first 4526
_journal_page_last 4533
_journal_paper_doi 10.1021/ic001402a
_journal_volume 40
_journal_year 2001
_chemical_formula_moiety '[(C19H24N2O)CuCl4]2.3H2O'
_chemical_formula_sum 'C19 H27 Cl4 Cu N2 O2.5'
_chemical_formula_weight 528.76
_chemical_name_common 'bis[cinchoninium tetrachlorocuprate(II)]trihydrate'
_chemical_name_systematic
;
bis[cinchoninium tetrachlorocuprate(II)]trihydrate
;
_space_group_IT_number 19
_symmetry_cell_setting orthorhombic
_symmetry_space_group_name_Hall 'P 2ac 2ab'
_symmetry_space_group_name_H-M 'P 21 21 21'
_atom_sites_solution_hydrogens mixed
_atom_sites_solution_primary direct
_atom_sites_solution_secondary difmap
_audit_creation_method SHELXL-97
_cell_angle_alpha 90.00
_cell_angle_beta 90.00
_cell_angle_gamma 90.00
_cell_formula_units_Z 8
_cell_length_a 15.3948(16)
_cell_length_b 36.695(7)
_cell_length_c 7.9806(7)
_cell_measurement_reflns_used 64
_cell_measurement_temperature 293(2)
_cell_measurement_theta_max 50.2
_cell_measurement_theta_min 4.9
_cell_volume 4508.3(11)
_computing_cell_refinement 'local KUMA Diffraction programme'
_computing_data_collection 'local KUMA Diffraction programme'
_computing_data_reduction 'local KUMA Diffraction programme'
_computing_molecular_graphics 'ORTEP 32 (Johnson, Burnett, 1997)'
_computing_publication_material 'PLATON(Spek, 1990); PARST97 (Nardelli, 1997)'
_computing_structure_refinement 'SHELXL-97 (Sheldrick, 1997)'
_computing_structure_solution 'SHELXS-97 (Sheldrick, 1990)'
_diffrn_ambient_temperature 293(2)
_diffrn_detector_area_resol_mean no
_diffrn_measured_fraction_theta_full 0.000
_diffrn_measured_fraction_theta_max 0.939
_diffrn_measurement_device_type 'single crystal diffractometer KM-4'
_diffrn_measurement_method '\w--2\q scan'
_diffrn_radiation_monochromator graphite
_diffrn_radiation_source 'fine-focus sealed tube'
_diffrn_radiation_type CuK\a
_diffrn_radiation_wavelength 1.54180
_diffrn_reflns_av_R_equivalents 0.0821
_diffrn_reflns_av_sigmaI/netI 0.0346
_diffrn_reflns_limit_h_max 19
_diffrn_reflns_limit_h_min 0
_diffrn_reflns_limit_k_max 46
_diffrn_reflns_limit_k_min -46
_diffrn_reflns_limit_l_max 0
_diffrn_reflns_limit_l_min -9
_diffrn_reflns_number 9808
_diffrn_reflns_theta_full 0.50
_diffrn_reflns_theta_max 80.33
_diffrn_reflns_theta_min 2.41
_diffrn_standards_decay_% 5.7
_diffrn_standards_interval_count 50
_diffrn_standards_number 3
_exptl_absorpt_coefficient_mu 5.902
_exptl_absorpt_correction_type none
_exptl_crystal_colour yellowish-green
_exptl_crystal_density_diffrn 1.558
_exptl_crystal_density_meas 1.57(1)
_exptl_crystal_density_method 'flotation in bromoform/xylene mixture'
_exptl_crystal_description prismatic
_exptl_crystal_F_000 2176
_exptl_crystal_size_max 0.5
_exptl_crystal_size_mid 0.4
_exptl_crystal_size_min 0.2
_refine_diff_density_max 1.051
_refine_diff_density_min -1.137
_refine_diff_density_rms 0.126
_refine_ls_abs_structure_details 'Flack H D (1983), Acta Cryst. A39, 876-881'
_refine_ls_abs_structure_Flack 0.04(2)
_refine_ls_extinction_coef none
_refine_ls_extinction_method none
_refine_ls_goodness_of_fit_ref 1.102
_refine_ls_hydrogen_treatment mixed
_refine_ls_matrix_type full
_refine_ls_number_parameters 646
_refine_ls_number_reflns 8765
_refine_ls_number_restraints 0
_refine_ls_restrained_S_all 1.102
_refine_ls_R_factor_all 0.0713
_refine_ls_R_factor_gt 0.0696
_refine_ls_shift/su_max 0.080
_refine_ls_shift/su_mean 0.005
_refine_ls_structure_factor_coef Fsqd
_refine_ls_weighting_details 'w=1/[\s^2^(Fo^2^)+(0.1185P)^2^+7.0096P] where P=(Fo^2^+2Fc^2^)/3'
_refine_ls_weighting_scheme calc
_refine_ls_wR_factor_gt 0.1892
_refine_ls_wR_factor_ref 0.1918
_reflns_number_gt 8486
_reflns_number_total 8765
_reflns_threshold_expression >2sigma(I)
_cod_data_source_file ic001402a_2.cif
_cod_data_source_block cucy9rti
_cod_depositor_comments
;
The following automatic conversions were performed:

'_refine_ls_weighting_scheme' value 'calc
w=1/[\s^2^(Fo^2^)+(0.1185P)^2^+7.0096P] where P=(Fo^2^+2Fc^2^)/3' was
changed to 'calc'. New tag '_refine_ls_weighting_details' was
created. The value of the new tag was set to
'w=1/[\s^2^(Fo^2^)+(0.1185P)^2^+7.0096P] where P=(Fo^2^+2Fc^2^)/3'.

Automatic conversion script
Id: cif_fix_values 3143 2015-03-26 13:38:13Z robertas 

The following automatic conversions were performed:

'_atom_sites_solution_hydrogens' value 'difmap and geom' was changed
to 'mixed'.

Automatic conversion script
Id: cif_fix_values 6452 2018-10-05 10:23:21Z andrius 
;
_cod_original_cell_volume 4508.4(10)
_cod_database_code 4320159

loop_
_symmetry_equiv_pos_as_xyz
'x, y, z'
'-x+1/2, -y, z+1/2'
'-x, y+1/2, -z+1/2'
'x+1/2, -y+1/2, -z'

loop_
_atom_site_label
_atom_site_type_symbol
_atom_site_fract_x
_atom_site_fract_y
_atom_site_fract_z
_atom_site_U_iso_or_equiv
_atom_site_adp_type
_atom_site_occupancy
_atom_site_calc_flag
_atom_site_refinement_flags
_atom_site_disorder_assembly
_atom_site_disorder_group
Cu1 Cu 0.54432(5) 0.27345(2) 1.25976(11) 0.0392(2) Uani 1 d . . .
Cl11 Cl 0.62390(11) 0.25564(4) 1.4807(2) 0.0520(4) Uani 1 d . . .
Cl12 Cl 0.43493(11) 0.29767(4) 1.4133(2) 0.0534(4) Uani 1 d . . .
Cl13 Cl 0.46114(10) 0.25449(4) 1.0452(2) 0.0504(3) Uani 1 d . . .
Cl14 Cl 0.65597(11) 0.29165(4) 1.0978(2) 0.0501(3) Uani 1 d . . .
N101 N 0.3012(3) 0.30886(12) 1.0592(7) 0.0409(10) Uani 1 d . . .
H101 H 0.361(6) 0.297(2) 1.082(11) 0.061 Uiso 1 d . . .
C102 C 0.2772(5) 0.30281(18) 0.8757(9) 0.0519(16) Uani 1 d . . .
H1A2 H 0.280(7) 0.278(3) 0.854(13) 0.078 Uiso 1 d . . .
H1B2 H 0.346(7) 0.315(3) 0.794(13) 0.078 Uiso 1 d . . .
C103 C 0.1845(5) 0.31612(18) 0.8464(10) 0.0555(17) Uani 1 d . . .
H103 H 0.140(7) 0.294(3) 0.829(13) 0.083 Uiso 1 d . . .
C104 C 0.1549(4) 0.33625(17) 1.0027(10) 0.0528(16) Uani 1 d . . .
H104 H 0.118(7) 0.347(3) 0.923(14) 0.079 Uiso 1 d . . .
C105 C 0.1485(5) 0.3101(2) 1.1498(13) 0.061(2) Uani 1 d . . .
H1A5 H 0.118(9) 0.302(3) 1.157(17) 0.092 Uiso 1 d . . .
H1B5 H 0.144(8) 0.326(3) 1.225(16) 0.092 Uiso 1 d . . .
C106 C 0.2361(5) 0.28942(19) 1.1672(11) 0.0526(16) Uani 1 d . . .
H1A6 H 0.244(7) 0.291(3) 1.261(15) 0.079 Uiso 1 d . . .
H1B6 H 0.241(7) 0.264(3) 1.125(13) 0.079 Uiso 1 d . . .
C107 C 0.2215(4) 0.36635(16) 1.0432(10) 0.0455(14) Uani 1 d . . .
H1A7 H 0.233(7) 0.374(3) 0.956(14) 0.068 Uiso 1 d . . .
H1B7 H 0.214(6) 0.381(3) 1.137(13) 0.068 Uiso 1 d . . .
C108 C 0.3048(4) 0.34864(13) 1.1082(8) 0.0362(11) Uani 1 d . . .
H108 H 0.310(5) 0.349(2) 1.238(11) 0.054 Uiso 1 d . . .
C109 C 0.3896(4) 0.36674(14) 1.0570(8) 0.0378(11) Uani 1 d . . .
H109 H 0.437(6) 0.360(2) 1.122(11) 0.057 Uiso 1 d . . .
C110 C 0.1700(9) 0.3393(4) 0.6933(17) 0.106(4) Uani 1 d . . .
H110 H 0.115(12) 0.364(4) 0.65(2) 0.158 Uiso 1 d . . .
C111 C 0.2235(11) 0.3529(4) 0.5914(16) 0.108(4) Uani 1 d . . .
H11A H 0.2827 0.3490 0.6058 0.162 Uiso 1 calc R . .
H11B H 0.2037 0.3668 0.5017 0.162 Uiso 1 calc R . .
O112 O 0.4044(4) 0.36453(13) 0.8804(6) 0.0505(11) Uani 1 d . . .
H112 H 0.427(7) 0.350(3) 0.883(15) 0.076 Uiso 1 d . . .
N113 N 0.3658(4) 0.47997(14) 1.1725(9) 0.0555(15) Uani 1 d . . .
H113 H 0.373(7) 0.500(3) 1.164(14) 0.083 Uiso 1 d . . .
C114 C 0.3462(5) 0.46788(18) 1.0231(11) 0.0571(18) Uani 1 d . . .
H114 H 0.336(7) 0.486(3) 0.979(14) 0.086 Uiso 1 d . . .
C115 C 0.3563(5) 0.43176(16) 0.9829(9) 0.0478(14) Uani 1 d . . .
H115 H 0.3439 0.4239 0.8748 0.072 Uiso 1 calc R . .
C116 C 0.3845(4) 0.40709(14) 1.1012(8) 0.0377(11) Uani 1 d . . .
C117 C 0.4049(4) 0.42048(15) 1.2667(8) 0.0415(12) Uani 1 d . . .
C118 C 0.4368(5) 0.3983(2) 1.3966(9) 0.0499(14) Uani 1 d . . .
H118 H 0.447(7) 0.374(3) 1.378(13) 0.075 Uiso 1 d . . .
C119 C 0.4566(7) 0.4143(3) 1.5497(10) 0.074(2) Uani 1 d . . .
H119 H 0.481(10) 0.401(3) 1.626(18) 0.112 Uiso 1 d . . .
C120 C 0.4479(8) 0.4517(3) 1.5742(12) 0.082(3) Uani 1 d . . .
H120 H 0.477(9) 0.462(4) 1.685(18) 0.123 Uiso 1 d . . .
C121 C 0.4187(7) 0.4734(2) 1.4515(12) 0.072(2) Uani 1 d . . .
H121 H 0.420(8) 0.504(3) 1.465(16) 0.108 Uiso 1 d . . .
C122 C 0.3949(4) 0.45822(17) 1.2938(9) 0.0501(14) Uani 1 d . . .
Cu2 Cu 0.48223(6) 0.55700(2) 1.79543(12) 0.0440(2) Uani 1 d . . .
Cl21 Cl 0.33807(14) 0.54777(8) 1.7981(4) 0.0978(10) Uani 1 d . . .
Cl22 Cl 0.61678(14) 0.53328(5) 1.7617(3) 0.0681(5) Uani 1 d . . .
Cl23 Cl 0.48059(18) 0.58429(8) 1.5472(3) 0.0968(9) Uani 1 d . . .
Cl24 Cl 0.49651(16) 0.56211(7) 2.0757(3) 0.0792(6) Uani 1 d . . .
N201 N 0.7921(3) 0.30584(11) 1.4443(7) 0.0395(10) Uani 1 d . . .
H201 H 0.751(6) 0.289(2) 1.402(11) 0.059 Uiso 1 d . . .
C202 C 0.8226(5) 0.29935(16) 1.6199(10) 0.0503(15) Uani 1 d . . .
H2A2 H 0.831(7) 0.273(3) 1.635(12) 0.075 Uiso 1 d . . .
H2B2 H 0.773(7) 0.310(3) 1.691(14) 0.075 Uiso 1 d . . .
C203 C 0.9088(5) 0.31957(18) 1.6513(9) 0.0493(14) Uani 1 d . . .
H203 H 0.956(7) 0.299(3) 1.661(12) 0.074 Uiso 1 d . . .
C204 C 0.9307(4) 0.34117(17) 1.4921(9) 0.0467(14) Uani 1 d . . .
H204 H 0.980(6) 0.357(2) 1.521(12) 0.070 Uiso 1 d . . .
C205 C 0.9430(4) 0.3158(2) 1.3467(10) 0.0551(16) Uani 1 d . . .
H2A5 H 0.979(8) 0.296(3) 1.345(13) 0.083 Uiso 1 d . . .
H2B5 H 0.970(7) 0.332(3) 1.257(13) 0.083 Uiso 1 d . . .
C206 C 0.8611(5) 0.29164(18) 1.3243(10) 0.0543(16) Uani 1 d . . .
H2A6 H 0.837(7) 0.294(3) 1.187(14) 0.081 Uiso 1 d . . .
H2B6 H 0.865(7) 0.263(3) 1.379(13) 0.081 Uiso 1 d . . .
C207 C 0.8549(4) 0.36733(16) 1.4605(10) 0.0472(14) Uani 1 d . . .
H2A7 H 0.834(6) 0.378(2) 1.571(13) 0.071 Uiso 1 d . . .
H2B7 H 0.871(6) 0.388(2) 1.384(12) 0.071 Uiso 1 d . . .
C208 C 0.7760(3) 0.34555(13) 1.4027(7) 0.0335(10) Uani 1 d . . .
H208 H 0.758(5) 0.346(2) 1.283(11) 0.050 Uiso 1 d . . .
C209 C 0.6871(4) 0.35880(13) 1.4688(7) 0.0342(10) Uani 1 d . . .
H209 H 0.645(5) 0.343(2) 1.410(10) 0.051 Uiso 1 d . . .
C210 C 0.9095(6) 0.3438(3) 1.8074(12) 0.070(2) Uani 1 d . . .
H210 H 0.976(8) 0.346(3) 1.787(15) 0.105 Uiso 1 d . . .
C211 C 0.8506(9) 0.3491(4) 1.9181(13) 0.086(3) Uani 1 d . . .
H31A H 0.792(10) 0.342(4) 1.92(2) 0.128 Uiso 1 d . . .
H31B H 0.867(11) 0.361(4) 1.99(2) 0.128 Uiso 1 d . . .
O212 O 0.6814(3) 0.35338(12) 1.6433(6) 0.0486(10) Uani 1 d . . .
H212 H 0.6371 0.3419 1.6651 0.073 Uiso 1 calc R . .
N213 N 0.6638(4) 0.47343(13) 1.3851(8) 0.0447(12) Uani 1 d . . .
H213 H 0.654(7) 0.489(3) 1.372(13) 0.067 Uiso 1 d . . .
C214 C 0.6908(4) 0.46110(15) 1.5314(8) 0.0442(13) Uani 1 d . . .
H214 H 0.700(6) 0.478(2) 1.621(12) 0.066 Uiso 1 d . . .
C215 C 0.6978(4) 0.42386(16) 1.5586(8) 0.0442(13) Uani 1 d . . .
H215 H 0.714(6) 0.410(2) 1.681(12) 0.066 Uiso 1 d . . .
C216 C 0.6798(4) 0.39990(13) 1.4334(7) 0.0353(10) Uani 1 d . . .
C217 C 0.6535(3) 0.41328(13) 1.2730(7) 0.0343(10) Uani 1 d . . .
C218 C 0.6348(4) 0.39092(15) 1.1313(8) 0.0424(12) Uani 1 d . . .
H218 H 0.635(6) 0.359(2) 1.134(11) 0.064 Uiso 1 d . . .
C219 C 0.6103(5) 0.40603(19) 0.9845(9) 0.0510(15) Uani 1 d . . .
H219 H 0.599(7) 0.389(2) 0.888(13) 0.077 Uiso 1 d . . .
C220 C 0.6020(5) 0.4438(2) 0.9679(9) 0.0560(16) Uani 1 d . . .
H220 H 0.598(8) 0.453(3) 0.879(15) 0.084 Uiso 1 d . . .
C221 C 0.6193(6) 0.46619(17) 1.0990(10) 0.0509(16) Uani 1 d . . .
H221 H 0.628(9) 0.479(3) 1.100(16) 0.076 Uiso 1 d . . .
C222 C 0.6457(3) 0.45136(13) 1.2522(8) 0.0393(12) Uani 1 d . . .
O1W O 0.5331(4) 0.31815(13) 0.7647(6) 0.0572(11) Uani 1 d . . .
H1W1 H 0.5583 0.3404 0.7389 0.086 Uiso 1 d . . .
H2W1 H 0.5422 0.2898 0.7771 0.086 Uiso 1 d . . .
O2W O 0.3251(6) 0.55181(17) 1.2696(13) 0.108(3) Uani 1 d . . .
H1W2 H 0.3394 0.5479 1.3614 0.162 Uiso 1 d . . .
H2W2 H 0.3655 0.5475 1.1967 0.162 Uiso 1 d . . .
O3W O 0.6458(4) 0.54709(12) 1.3423(8) 0.0665(15) Uani 1 d . . .
H1W3 H 0.6391 0.5602 1.4127 0.100 Uiso 1 d . . .
H2W3 H 0.6122 0.5468 1.2998 0.100 Uiso 1 d . . .

loop_
_atom_site_aniso_label
_atom_site_aniso_U_11
_atom_site_aniso_U_22
_atom_site_aniso_U_33
_atom_site_aniso_U_23
_atom_site_aniso_U_13
_atom_site_aniso_U_12
Cu1 0.0455(4) 0.0322(3) 0.0398(5) 0.0007(3) -0.0021(3) 0.0004(3)
Cl11 0.0564(8) 0.0497(7) 0.0499(9) 0.0145(6) -0.0100(7) -0.0030(6)
Cl12 0.0562(8) 0.0554(8) 0.0485(9) -0.0059(6) 0.0017(7) 0.0126(6)
Cl13 0.0530(7) 0.0494(7) 0.0486(9) -0.0116(6) -0.0075(6) 0.0043(6)
Cl14 0.0557(8) 0.0447(7) 0.0499(9) 0.0000(6) 0.0053(7) -0.0066(6)
N101 0.043(2) 0.0299(19) 0.050(3) 0.0007(19) -0.002(2) 0.0030(17)
C102 0.063(4) 0.043(3) 0.050(4) -0.021(3) 0.001(3) 0.001(3)
C103 0.066(4) 0.044(3) 0.056(4) -0.003(3) -0.019(3) -0.006(3)
C104 0.045(3) 0.043(3) 0.071(5) -0.007(3) -0.012(3) 0.004(2)
C105 0.046(3) 0.060(4) 0.077(6) -0.009(4) 0.004(3) -0.012(3)
C106 0.055(3) 0.044(3) 0.059(5) 0.009(3) -0.005(3) -0.014(3)
C107 0.049(3) 0.036(3) 0.051(4) -0.011(3) -0.011(3) 0.006(2)
C108 0.041(3) 0.030(2) 0.037(3) -0.0034(19) 0.000(2) 0.0007(19)
C109 0.043(3) 0.037(2) 0.033(3) -0.001(2) 0.003(2) -0.002(2)
C110 0.111(9) 0.118(9) 0.088(8) 0.037(7) -0.054(7) -0.032(7)
C111 0.139(12) 0.118(9) 0.067(7) 0.004(7) 0.006(7) 0.001(9)
O112 0.063(3) 0.052(2) 0.036(2) -0.0025(19) 0.008(2) 0.001(2)
N113 0.058(3) 0.033(2) 0.076(4) -0.002(2) 0.003(3) -0.004(2)
C114 0.067(4) 0.038(3) 0.067(5) 0.017(3) -0.009(3) -0.004(3)
C115 0.063(4) 0.042(3) 0.038(3) 0.011(2) -0.010(3) -0.001(2)
C116 0.043(3) 0.034(2) 0.036(3) 0.007(2) -0.002(2) -0.0049(19)
C117 0.044(3) 0.043(3) 0.038(3) -0.001(2) 0.003(2) -0.010(2)
C118 0.057(3) 0.057(3) 0.036(4) 0.004(3) 0.000(3) -0.013(3)
C119 0.085(6) 0.105(7) 0.032(4) 0.012(4) -0.008(4) -0.025(5)
C120 0.099(7) 0.100(7) 0.046(5) -0.022(5) 0.001(5) -0.023(5)
C121 0.086(5) 0.070(5) 0.061(5) -0.028(4) -0.002(4) -0.017(4)
C122 0.053(3) 0.049(3) 0.048(4) -0.008(3) 0.007(3) -0.013(3)
Cu2 0.0545(5) 0.0335(4) 0.0439(5) 0.0053(3) 0.0000(4) -0.0011(3)
Cl21 0.0603(10) 0.1090(17) 0.124(2) 0.0715(17) -0.0245(12) -0.0267(11)
Cl22 0.0750(11) 0.0724(10) 0.0569(11) -0.0075(8) -0.0015(9) 0.0306(9)
Cl23 0.0988(16) 0.1135(17) 0.0780(15) 0.0567(14) 0.0329(13) 0.0490(14)
Cl24 0.0808(13) 0.1075(16) 0.0493(11) -0.0124(10) 0.0083(9) -0.0146(11)
N201 0.047(2) 0.0269(18) 0.045(3) -0.0032(18) 0.003(2) 0.0018(17)
C202 0.060(4) 0.035(3) 0.056(4) 0.017(3) -0.005(3) -0.001(2)
C203 0.053(3) 0.050(3) 0.045(4) 0.008(3) -0.013(3) 0.007(3)
C204 0.037(3) 0.046(3) 0.057(4) 0.005(3) -0.006(2) -0.004(2)
C205 0.041(3) 0.070(4) 0.055(4) 0.006(3) 0.003(3) 0.006(3)
C206 0.052(3) 0.048(3) 0.063(5) -0.013(3) -0.001(3) 0.012(3)
C207 0.045(3) 0.042(3) 0.055(4) 0.013(3) -0.009(3) -0.005(2)
C208 0.042(2) 0.033(2) 0.026(3) 0.0026(18) -0.001(2) 0.0008(19)
C209 0.042(3) 0.032(2) 0.028(3) -0.0033(19) 0.001(2) -0.0003(19)
C210 0.068(5) 0.085(5) 0.057(5) -0.007(4) -0.016(4) -0.004(4)
C211 0.100(7) 0.113(8) 0.045(5) -0.011(5) 0.000(5) -0.030(6)
O212 0.063(3) 0.047(2) 0.036(2) 0.0023(17) 0.009(2) -0.0041(19)
N213 0.054(3) 0.029(2) 0.051(3) -0.007(2) 0.002(2) 0.003(2)
C214 0.059(3) 0.034(2) 0.040(3) -0.013(2) -0.005(3) 0.006(2)
C215 0.058(3) 0.041(3) 0.034(3) -0.008(2) -0.003(3) 0.004(2)
C216 0.044(3) 0.033(2) 0.029(3) -0.0037(19) 0.001(2) 0.0049(19)
C217 0.041(2) 0.032(2) 0.030(3) -0.0015(19) 0.002(2) 0.0034(17)
C218 0.055(3) 0.039(3) 0.033(3) -0.004(2) -0.010(2) 0.004(2)
C219 0.059(4) 0.057(3) 0.037(4) -0.007(3) 0.003(3) 0.000(3)
C220 0.075(4) 0.059(4) 0.035(4) 0.010(3) -0.005(3) 0.002(3)
C221 0.065(4) 0.042(3) 0.046(4) 0.007(3) 0.006(3) 0.004(3)
C222 0.041(2) 0.032(2) 0.045(3) -0.003(2) 0.004(2) 0.0029(18)
O1W 0.074(3) 0.052(2) 0.046(3) 0.0023(19) 0.011(2) 0.003(2)
O2W 0.123(6) 0.058(3) 0.144(8) -0.007(4) 0.077(6) 0.001(3)
O3W 0.093(4) 0.037(2) 0.070(4) -0.007(2) 0.023(3) 0.005(2)

loop_
_atom_type_symbol
_atom_type_description
_atom_type_scat_dispersion_real
_atom_type_scat_dispersion_imag
_atom_type_scat_source
C C 0.0181 0.0091 'International Tables Vol C Tables 4.2.6.8 and 6.1.1.4'
H H 0.0000 0.0000 'International Tables Vol C Tables 4.2.6.8 and 6.1.1.4'
N N 0.0311 0.0180 'International Tables Vol C Tables 4.2.6.8 and 6.1.1.4'
O O 0.0492 0.0322 'International Tables Vol C Tables 4.2.6.8 and 6.1.1.4'
Cu Cu -1.9646 0.5888 'International Tables Vol C Tables 4.2.6.8 and 6.1.1.4'
Cl Cl 0.3639 0.7018 'International Tables Vol C Tables 4.2.6.8 and 6.1.1.4'

loop_
_geom_angle_atom_site_label_1
_geom_angle_atom_site_label_2
_geom_angle_atom_site_label_3
_geom_angle
_geom_angle_publ_flag
Cl11 Cu1 Cl13 144.98(7) yes
Cl11 Cu1 Cl14 96.92(7) yes
Cl13 Cu1 Cl14 95.13(7) yes
Cl11 Cu1 Cl12 95.47(7) yes
Cl13 Cu1 Cl12 96.32(7) yes
Cl14 Cu1 Cl12 139.63(7) yes
C106 N101 C108 109.6(5) yes
C106 N101 C102 108.7(5) yes
C108 N101 C102 113.4(5) yes
C106 N101 H101 107(5) yes
C108 N101 H101 109(5) yes
C102 N101 H101 109(5) yes
C103 C102 N101 109.1(5) yes
C103 C102 H1A2 110(7) no
N101 C102 H1A2 108(7) no
C103 C102 H1B2 124(4) no
N101 C102 H1B2 103(5) no
H1A2 C102 H1B2 102(8) no
C110 C103 C104 110.3(8) no
C110 C103 C102 116.4(9) no
C104 C103 C102 108.1(6) no
C110 C103 H103 103(6) no
C104 C103 H103 107(6) no
C102 C103 H103 111(6) no
C103 C104 C105 110.2(6) no
C103 C104 C107 108.7(6) no
C105 C104 C107 109.5(6) no
C103 C104 H104 80(6) no
C105 C104 H104 139(7) no
C107 C104 H104 103(6) no
C104 C105 C106 108.7(6) no
C104 C105 H1A5 118(10) no
C106 C105 H1A5 118(10) no
C104 C105 H1B5 97(8) no
C106 C105 H1B5 110(9) no
H1A5 C105 H1B5 102(10) no
N101 C106 C105 107.2(6) yes
N101 C106 H1A6 115(8) no
C105 C106 H1A6 101(8) no
N101 C106 H1B6 102(6) no
C105 C106 H1B6 119(6) no
H1A6 C106 H1B6 113(10) no
C108 C107 C104 108.9(5) no
C108 C107 H1A7 106(8) no
C104 C107 H1A7 103(8) no
C108 C107 H1B7 94(6) no
C104 C107 H1B7 120(6) no
H1A7 C107 H1B7 122(9) no
N101 C108 C109 112.6(4) yes
N101 C108 C107 107.0(4) yes
C109 C108 C107 116.3(5) no
N101 C108 H108 106(4) no
C109 C108 H108 101(4) no
C107 C108 H108 114(4) no
O112 C109 C108 112.1(5) yes
O112 C109 C116 107.0(5) yes
C108 C109 C116 108.6(4) no
O112 C109 H109 114(5) no
C108 C109 H109 114(5) no
C116 C109 H109 101(5) no
C111 C110 C103 130.5(13) no
C111 C110 H110 89(8) no
C103 C110 H110 135(8) no
C110 C111 H11A 120.0 no
C110 C111 H11B 120.0 no
H11A C111 H11B 120.0 no
C109 O112 H112 96(10) yes
C114 N113 C122 122.4(6) yes
C114 N113 H113 107(9) yes
C122 N113 H113 128(9) yes
N113 C114 C115 121.0(6) yes
N113 C114 H114 100(8) no
C115 C114 H114 139(9) no
C114 C115 C116 120.6(6) no
C114 C115 H115 119.7 no
C116 C115 H115 119.7 no
C115 C116 C117 118.1(5) no
C115 C116 C109 119.7(6) no
C117 C116 C109 122.1(5) no
C118 C117 C122 119.6(6) no
C118 C117 C116 123.6(5) no
C122 C117 C116 116.8(6) no
C119 C118 C117 118.7(7) no
C119 C118 H118 121(6) no
C117 C118 H118 120(6) no
C118 C119 C120 121.3(9) no
C118 C119 H119 118(9) no
C120 C119 H119 120(9) no
C121 C120 C119 121.0(8) no
C121 C120 H120 123(7) no
C119 C120 H120 115(7) no
C120 C121 C122 120.0(8) no
C120 C121 H121 121(7) no
C122 C121 H121 119(7) no
N113 C122 C117 120.9(7) yes
N113 C122 C121 119.6(7) yes
C117 C122 C121 119.5(7) no
Cl23 Cu2 Cl21 93.75(11) yes
Cl23 Cu2 Cl24 148.06(12) yes
Cl21 Cu2 Cl24 95.70(11) yes
Cl23 Cu2 Cl22 94.46(9) yes
Cl21 Cu2 Cl22 148.00(11) yes
Cl24 Cu2 Cl22 93.48(9) yes
C202 N201 C208 114.2(5) yes
C202 N201 C206 108.5(5) yes
C208 N201 C206 107.8(5) yes
C202 N201 H201 116(5) yes
C208 N201 H201 116(5) yes
C206 N201 H201 91(5) yes
N201 C202 C203 110.2(5) yes
N201 C202 H2A2 108(6) no
C203 C202 H2A2 110(6) no
N201 C202 H2B2 103(6) no
C203 C202 H2B2 112(6) no
H2A2 C202 H2B2 113(8) no
C210 C203 C204 111.9(6) no
C210 C203 C202 114.7(7) no
C204 C203 C202 107.6(5) no
C210 C203 H203 110(5) no
C204 C203 H203 106(5) no
C202 C203 H203 105(5) no
C205 C204 C207 110.9(6) no
C205 C204 C203 110.3(6) no
C207 C204 C203 107.0(5) no
C205 C204 H204 117(5) no
C207 C204 H204 105(5) no
C203 C204 H204 107(6) no
C204 C205 C206 109.9(6) no
C204 C205 H2A5 125(7) no
C206 C205 H2A5 93(7) no
C204 C205 H2B5 104(6) no
C206 C205 H2B5 125(6) no
H2A5 C205 H2B5 102(9) no
N201 C206 C205 107.4(5) yes
N201 C206 H2A6 111(5) no
C205 C206 H2A6 109(5) no
N201 C206 H2B6 97(5) no
C205 C206 H2B6 116(5) no
H2A6 C206 H2B6 116(7) no
C208 C207 C204 109.1(5) no
C208 C207 H2A7 102(5) no
C204 C207 H2A7 109(6) no
C208 C207 H2B7 114(6) no
C204 C207 H2B7 113(6) no
H2A7 C207 H2B7 109(7) no
N201 C208 C207 107.9(4) yes
N201 C208 C209 111.9(4) yes
C207 C208 C209 115.9(5) no
N201 C208 H208 105(4) no
C207 C208 H208 120(4) no
C209 C208 H208 95(4) no
O212 C209 C216 108.4(4) yes
O212 C209 C208 110.4(5) yes
C216 C209 C208 108.0(4) no
O212 C209 H209 111(5) no
C216 C209 H209 116(4) no
C208 C209 H209 104(5) no
C211 C210 C203 130.3(9) no
C211 C210 H210 142(7) no
C203 C210 H210 86(7) no
C210 C211 H31A 129(10) no
C210 C211 H31B 113(10) no
H31A C211 H31B 118(10) no
C209 O212 H212 109.5 yes
C214 N213 C222 123.3(5) yes
C214 N213 H213 124(10) yes
C222 N213 H213 112(10) yes
N213 C214 C215 120.0(5) yes
N213 C214 H214 119(5) no
C215 C214 H214 121(5) no
C216 C215 C214 120.4(6) no
C216 C215 H215 112(4) no
C214 C215 H215 127(4) no
C215 C216 C217 119.6(5) no
C215 C216 C209 119.0(5) no
C217 C216 C209 121.4(5) no
C222 C217 C218 117.3(5) no
C222 C217 C216 118.0(5) no
C218 C217 C216 124.7(4) no
C219 C218 C217 120.5(5) no
C219 C218 H218 115(4) no
C217 C218 H218 124(4) no
C218 C219 C220 121.0(6) no
C218 C219 H219 117(5) no
C220 C219 H219 122(5) no
C221 C220 C219 120.7(7) no
C221 C220 H220 116(8) no
C219 C220 H220 122(8) no
C220 C221 C222 119.7(6) no
C220 C221 H221 130(10) no
C222 C221 H221 107(10) no
N213 C222 C221 120.6(5) yes
N213 C222 C217 118.6(6) yes
C221 C222 C217 120.8(6) no
H1W1 O1W H2W1 146.5 no
H1W2 O2W H2W2 113.4 no
H1W3 O3W H2W3 108.1 no

loop_
_geom_bond_atom_site_label_1
_geom_bond_atom_site_label_2
_geom_bond_distance
_geom_bond_publ_flag
Cu1 Cl11 2.2443(17) yes
Cu1 Cl13 2.2487(17) yes
Cu1 Cl14 2.2517(17) yes
Cu1 Cl12 2.2641(17) yes
N101 C106 1.501(9) yes
N101 C108 1.512(6) yes
N101 C102 1.526(9) yes
N101 H101 1.03(9) yes
C102 C103 1.525(11) no
C102 H1A2 0.94(10) no
C102 H1B2 1.33(10) no
C103 C110 1.506(13) no
C103 C104 1.519(11) no
C103 H103 1.08(11) no
C104 C105 1.520(13) no
C104 C107 1.541(8) no
C104 H104 0.94(11) no
C105 C106 1.553(11) no
C105 H1A5 0.55(13) no
C105 H1B5 0.83(12) no
C106 H1A6 0.76(12) no
C106 H1B6 0.98(10) no
C107 C108 1.528(8) no
C107 H1A7 0.77(10) no
C107 H1B7 0.93(10) no
C108 C109 1.521(8) no
C108 H108 1.04(9) no
C109 O112 1.430(8) yes
C109 C116 1.524(7) no
C109 H109 0.93(9) no
C110 C111 1.260(19) no
C110 H110 1.27(17) no
C111 H11A 0.9300 no
C111 H11B 0.9300 no
O112 H112 0.63(10) yes
N113 C114 1.307(11) yes
N113 C122 1.332(10) yes
N113 H113 0.74(11) yes
C114 C115 1.372(9) no
C114 H114 0.77(11) no
C115 C116 1.379(8) no
C115 H115 0.9300 no
C116 C117 1.444(9) no
C117 C118 1.406(9) no
C117 C122 1.410(8) no
C118 C119 1.390(11) no
C118 H118 0.92(10) no
C119 C120 1.392(15) no
C119 H119 0.87(14) no
C120 C121 1.340(15) no
C120 H120 1.06(14) no
C121 C122 1.424(11) no
C121 H121 1.12(11) no
Cu2 Cl23 2.220(2) yes
Cu2 Cl21 2.245(2) yes
Cu2 Cl24 2.255(2) yes
Cu2 Cl22 2.263(2) yes
N201 C202 1.496(9) yes
N201 C208 1.515(6) yes
N201 C206 1.522(9) yes
N201 H201 0.95(9) yes
C202 C203 1.541(10) no
C202 H2A2 0.99(9) no
C202 H2B2 1.02(11) no
C203 C210 1.530(12) no
C203 C204 1.535(10) no
C203 H203 1.05(10) no
C204 C205 1.500(11) no
C204 C207 1.532(8) no
C204 H204 0.99(10) no
C205 C206 1.551(10) no
C205 H2A5 0.90(11) no
C205 H2B5 1.02(11) no
C206 H2A6 1.16(11) no
C206 H2B6 1.14(10) no
C207 C208 1.525(8) no
C207 H2A7 1.01(10) no
C207 H2B7 1.00(9) no
C208 C209 1.546(7) no
C208 H208 0.99(9) no
C209 O212 1.409(7) yes
C209 C216 1.539(7) no
C209 H209 0.98(8) no
C210 C211 1.281(16) no
C210 H210 1.05(12) no
C211 H31A 0.93(15) no
C211 H31B 0.80(16) no
O212 H212 0.8200 yes
N213 C214 1.319(9) yes
N213 C222 1.363(8) yes
N213 H213 0.60(10) yes
C214 C215 1.388(8) no
C214 H214 0.95(9) no
C215 C216 1.359(8) no
C215 H215 1.14(9) no
C216 C217 1.430(8) no
C217 C222 1.412(7) no
C217 C218 1.427(8) no
C218 C219 1.350(10) no
C218 H218 1.19(8) no
C219 C220 1.397(10) no
C219 H219 1.01(10) no
C220 C221 1.357(11) no
C220 H220 0.79(11) no
C221 C222 1.399(10) no
C221 H221 0.49(11) no
O1W H1W1 0.9273 no
O1W H2W1 1.0544 no
O2W H1W2 0.7774 no
O2W H2W2 0.8665 no
O3W H1W3 0.7471 no
O3W H2W3 0.6174 no

loop_
_geom_hbond_atom_site_label_D
_geom_hbond_atom_site_label_H
_geom_hbond_atom_site_label_A
_geom_hbond_distance_DH
_geom_hbond_distance_HA
_geom_hbond_distance_DA
_geom_hbond_angle_DHA
_geom_hbond_site_symmetry_A
N101 H101 Cl13 1.03(9) 2.21(9) 3.172(5) 153(7) .
N101 H101 Cl12 1.03(9) 2.88(9) 3.521(6) 121(6) .
O112 H112 O1W 0.63(10) 2.22(11) 2.770(7) 146(13) .
N113 H113 O2W 0.74(11) 2.21(11) 2.818(8) 140(11) .
N201 H201 Cl11 0.95(9) 2.39(9) 3.192(5) 142(7) .
N201 H201 Cl14 0.95(9) 2.84(9) 3.509(6) 129(6) .
O212 H212 O1W 0.82 1.99 2.797(7) 168.3 1_556
N213 H213 O3W 0.60(10) 2.15(10) 2.739(7) 169(13) .
O1W H2W1 Cl13 1.05 2.80 3.420(5) 118.0 .
O1W H2W1 Cl11 1.05 2.96 3.515(5) 113.6 1_554
O1W H1W1 O212 0.93 2.10 2.797(7) 131.2 1_554
O2W H2W2 Cl24 0.87 2.30 3.082(7) 150.4 1_554
O2W H1W2 Cl23 0.78 2.95 3.472(11) 126.8 .
O3W H1W3 Cl23 0.75 2.81 3.317(6) 127.5 .
O3W H1W3 Cl22 0.75 2.98 3.415(6) 120.4 .
O3W H2W3 Cl24 0.62 2.59 3.179(7) 161.9 1_554

loop_
_geom_torsion_atom_site_label_1
_geom_torsion_atom_site_label_2
_geom_torsion_atom_site_label_3
_geom_torsion_atom_site_label_4
_geom_torsion
_geom_torsion_publ_flag
C106 N101 C102 C103 57.0(7) no
C108 N101 C102 C103 -65.1(7) no
N101 C102 C103 C110 133.9(8) no
N101 C102 C103 C104 9.2(7) no
C110 C103 C104 C105 166.1(7) no
C102 C103 C104 C105 -65.7(7) no
C110 C103 C104 C107 -73.8(8) no
C102 C103 C104 C107 54.4(7) no
C103 C104 C105 C106 53.0(8) no
C107 C104 C105 C106 -66.7(8) no
C108 N101 C106 C105 55.1(7) no
C102 N101 C106 C105 -69.3(7) no
C104 C105 C106 N101 12.9(8) no
C103 C104 C107 C108 -71.5(7) no
C105 C104 C107 C108 49.0(8) no
C106 N101 C108 C109 157.8(5) no
C102 N101 C108 C109 -80.6(6) no
C106 N101 C108 C107 -73.2(6) no
C102 N101 C108 C107 48.4(7) no
C104 C107 C108 N101 17.0(7) no
C104 C107 C108 C109 143.8(6) no
N101 C108 C109 O112 58.4(6) yes
C107 C108 C109 O112 -65.5(6) yes
N101 C108 C109 C116 176.3(5) no
C107 C108 C109 C116 52.4(7) no
C104 C103 C110 C111 115.6(17) yes
C102 C103 C110 C111 -8(2) no
C122 N113 C114 C115 -1.1(11) no
N113 C114 C115 C116 2.2(12) no
C114 C115 C116 C117 -1.3(10) no
C114 C115 C116 C109 176.0(6) no
O112 C109 C116 C115 28.2(8) yes
C108 C109 C116 C115 -92.9(7) no
O112 C109 C116 C117 -154.6(5) no
C108 C109 C116 C117 84.3(7) no
C115 C116 C117 C118 -178.0(6) no
C109 C116 C117 C118 4.8(9) no
C115 C116 C117 C122 -0.7(8) no
C109 C116 C117 C122 -177.9(5) no
C122 C117 C118 C119 0.9(10) no
C116 C117 C118 C119 178.1(7) no
C117 C118 C119 C120 -2.0(13) no
C118 C119 C120 C121 1.1(16) no
C119 C120 C121 C122 0.8(16) no
C114 N113 C122 C117 -1.0(10) no
C114 N113 C122 C121 177.2(8) no
C118 C117 C122 N113 179.2(6) no
C116 C117 C122 N113 1.8(9) no
C118 C117 C122 C121 1.0(10) no
C116 C117 C122 C121 -176.4(6) no
C120 C121 C122 N113 179.9(9) no
C120 C121 C122 C117 -1.9(13) no
C208 N201 C202 C203 -60.0(7) no
C206 N201 C202 C203 60.1(7) no
N201 C202 C203 C210 128.3(6) no
N201 C202 C203 C204 3.0(7) no
C210 C203 C204 C205 171.2(6) no
C202 C203 C204 C205 -61.9(7) no
C210 C203 C204 C207 -68.0(7) no
C202 C203 C204 C207 58.9(7) no
C207 C204 C205 C206 -62.8(7) no
C203 C204 C205 C206 55.7(7) no
C202 N201 C206 C205 -66.2(7) no
C208 N201 C206 C205 57.9(7) no
C204 C205 C206 N201 7.4(8) no
C205 C204 C207 C208 49.2(7) no
C203 C204 C207 C208 -71.2(7) no
C202 N201 C208 C207 48.5(7) no
C206 N201 C208 C207 -72.0(6) no
C202 N201 C208 C209 -80.1(6) no
C206 N201 C208 C209 159.3(5) no
C204 C207 C208 N201 16.0(7) no
C204 C207 C208 C209 142.3(5) no
N201 C208 C209 O212 57.2(6) yes
C207 C208 C209 O212 -67.1(6) yes
N201 C208 C209 C216 175.5(4) no
C207 C208 C209 C216 51.2(6) no
C204 C203 C210 C211 125.0(12) yes
C202 C203 C210 C211 2.0(14) no
C222 N213 C214 C215 -3.4(10) no
N213 C214 C215 C216 2.3(10) no
C214 C215 C216 C217 0.0(10) no
C214 C215 C216 C209 -179.1(6) no
O212 C209 C216 C215 21.0(7) yes
C208 C209 C216 C215 -98.6(6) no
O212 C209 C216 C217 -158.1(5) no
C208 C209 C216 C217 82.3(6) no
C215 C216 C217 C222 -1.2(8) no
C209 C216 C217 C222 177.9(5) no
C215 C216 C217 C218 178.6(6) no
C209 C216 C217 C218 -2.3(9) no
C222 C217 C218 C219 -0.3(9) no
C216 C217 C218 C219 179.9(6) no
C217 C218 C219 C220 -0.5(11) no
C218 C219 C220 C221 0.6(12) no
C219 C220 C221 C222 0.1(12) no
C214 N213 C222 C221 -178.4(7) no
C214 N213 C222 C217 2.1(9) no
C220 C221 C222 N213 179.7(7) no
C220 C221 C222 C217 -0.9(11) no
C218 C217 C222 N213 -179.6(5) no
C216 C217 C222 N213 0.2(8) no
C218 C217 C222 C221 1.0(9) no
C216 C217 C222 C221 -179.3(6) no
C102 N101 C104 C103 5.6(5) no
C106 N101 C104 C105 8.0(5) no
C108 N101 C104 C107 10.4(5) no
C202 N201 C204 C203 1.9(4) no
C206 N201 C204 C205 4.6(5) no
C208 N201 C204 C207 9.7(4) no
